data_4031269
loop_
_publ_author_name
'Uhl, W.'
'Abel, T.'
'Steinmetz, M.'
'Hepp, A.'
'Grimme, S.'

_publ_section_title
;
 Different reactivity patterns in the reaction of the homologous
 trimethylelement compounds E Me3 (E = Al, Ga, In) with methylhydrazine
;
_journal_name_full 'European Journal of Inorganic Chemistry'
_journal_page_first 543
_journal_page_last 551
_journal_volume 2008
_journal_year 2008
_chemical_formula_sum 'C11 H38 Ga4 N6'
_chemical_name_systematic '((C H3)2 Ga)4 (N2 H2 (C H3))2 (N2 H (C H3))'
_space_group_IT_number 14
_symmetry_space_group_name_Hall '-P 2ybc'
_symmetry_space_group_name_H-M 'P 1 21/c 1'
_cell_angle_alpha 90
_cell_angle_beta 111.39
_cell_angle_gamma 90
_cell_formula_units_Z 4
_cell_length_a 13.095
_cell_length_b 14.707
_cell_length_c 12.523
_cell_volume 2245.657
_citation_journal_id_ASTM EJICFO
_cod_data_source_file Uhl_EJICFO_2008_1489.cif
_cod_data_source_block C11H38Ga4N6
_cod_database_code 4031269

loop_
_symmetry_equiv_pos_as_xyz
x,y,z
-x,y+1/2,-z+1/2
-x,-y,-z
x,-y-1/2,z-1/2

loop_
_atom_site_label
_atom_site_type_symbol
_atom_site_fract_x
_atom_site_fract_y
_atom_site_fract_z
_atom_site_occupancy
_atom_site_U_iso_or_equiv
H17 H+1 0.9239 0.0651 0.969 1 0.0
H34 H-1 0.7271 0.3237 0.6236 1 0.0
H28 H-1 0.5837 -0.3476 0.4975 1 0.0
C10 C+4 0.6911 0.3265 0.678 1 0.0
H27 H-1 0.711 -0.3574 0.5593 1 0.0
H5 H+1 0.5265 -0.18 0.6551 1 0.0
H18 H+1 0.858 -0.006 1.0115 1 0.0
H24 H+1 1.0227 0.2001 0.7551 1 0.0
H39 H-1 0.623 0.0655 0.5873 0.564 0.0
N5 N-2 0.7754 -0.0191 0.7509 0.436 0.0
H4 H+1 0.568 -0.2319 0.7726 1 0.0
H2 H+1 0.9159 -0.1657 0.8778 1 0.0
Ga1 Ga+3 0.72317 -0.1505 0.75174 1 0.0
C11 C+4 0.6412 0.0249 0.5706 0.436 0.0
H26 H+1 0.684 -0.225 0.464 1 0.0
C3 C-4 0.7457 -0.0612 0.3984 1 0.0
N1 N-2 0.7568 -0.19 0.6152 1 0.0
C1 C-4 0.8498 -0.1872 0.8858 1 0.0
H20 H+1 0.7018 0.1824 0.4767 1 0.0
C4 C-4 0.9841 -0.1038 0.6258 1 0.0
H31 H+1 0.639 0.233 0.756 1 0.0
N8 N-2 0.8112 0.0023 0.6813 0.564 0.0
H30 H+1 0.8101 0.2208 0.8183 1 0.0
Ga4 Ga+3 0.83736 0.13612 0.66081 1 0.0
C9 C+4 0.6477 -0.3227 0.5556 1 0.0
H36 H-1 0.6064 -0.0328 0.5687 0.436 0.0
C5 C-4 0.5829 0.0794 0.8487 1 0.0
H35 H+1 0.8535 -0.0229 0.789 0.436 0.0
H10 H+1 1.0035 -0.1524 0.5856 1 0.0
H25 H+1 0.8111 -0.2372 0.6401 1 0.0
N2 N-2 0.6621 -0.2278 0.5272 1 0.0
H7 H+1 0.7524 0.002 0.3831 1 0.0
H23 H+1 1.0073 0.1202 0.8307 1 0.0
C8 C-4 0.9957 0.1393 0.7539 1 0.0
C7 C-4 0.7805 0.1838 0.5054 1 0.0
N6 N-2 0.7608 0.0156 0.6329 0.436 0.0
H9 H+1 0.7766 -0.0974 0.354 1 0.0
H1 H+1 0.8437 -0.1616 0.9537 1 0.0
Ga3 Ga+3 0.72999 0.07336 0.84382 1 0.0
H38 H-1 0.6122 0.0686 0.609 0.436 0.0
N4 N-2 0.6628 0.2349 0.7018 1 0.0
H22 H+1 1.034 0.0991 0.721 1 0.0
N3 N-2 0.7599 0.1821 0.7615 1 0.0
H37 H-1 0.6274 0.045 0.4936 0.436 0.0
H3 H+1 0.852 -0.2523 0.8917 1 0.0
H16 H+1 0.8556 0.0971 1.0421 1 0.0
Ga2 Ga+3 0.82411 -0.08531 0.56154 1 0.0
H8 H+1 0.6697 -0.0764 0.3781 1 0.0
H15 H+1 0.5764 0.133 0.8895 1 0.0
C12 C+4 0.6171 0.0047 0.6122 0.564 0.0
H19 H+1 0.805 0.2454 0.5054 1 0.0
H11 H+1 1.0065 -0.1191 0.7056 1 0.0
H32 H-1 0.7394 0.3538 0.7478 1 0.0
H21 H+1 0.8066 0.1473 0.4571 1 0.0
C2 C-4 0.5712 -0.1756 0.7351 1 0.0
C6 C-4 0.8582 0.055 0.9846 1 0.0
H12 H+1 1.0203 -0.049 0.6176 1 0.0
H14 H+1 0.5297 0.0816 0.7719 1 0.0
H42 H+1 0.8721 -0.014 0.7492 0.564 0.0
H41 H-1 0.6115 -0.0372 0.5516 0.564 0.0
H40 H-1 0.5528 0 0.6317 0.564 0.0
H33 H-1 0.6256 0.3623 0.6469 1 0.0
H6 H+1 0.5445 -0.1272 0.7693 1 0.0
N7 N-2 0.7143 -0.0168 0.7129 0.564 0.0
H29 H-1 0.639 -0.325 0.6284 1 0.0
H13 H+1 0.57 0.0266 0.8871 1 0.0
